data_1547209
loop_
_publ_author_name
'Behrooz Rezaei'
'Mehrnoosh Fazlollahi'

_publ_section_title
;
 Synthesis, solvatochromism and crystal structure of
 5-Methoxy-5,6-diphenyl-4,5-dihydro-2H -1,2,4-triazine-3-thione
;
_journal_name_full 'Chemistry Central Journal'
_journal_page_first 130
_journal_paper_doi 10.1186/1752-153X-7-130
_journal_volume 7
_journal_year 2013
_chemical_formula_sum 'C16 H15 N3 O S'
_chemical_formula_weight 297.37
_space_group_IT_number 14
_symmetry_cell_setting monoclinic
_symmetry_space_group_name_Hall '-P 2ybc'
_symmetry_space_group_name_H-M 'P 1 21/c 1'
_atom_sites_solution_hydrogens geom
_atom_sites_solution_primary direct
_atom_sites_solution_secondary difmap
_cell_angle_alpha 90.00
_cell_angle_beta 101.290(7)
_cell_angle_gamma 90.00
_cell_formula_units_Z 4
_cell_length_a 9.6990(10)
_cell_length_b 8.5000(10)
_cell_length_c 18.044(2)
_cell_measurement_temperature 193(2)
_cell_volume 1458.8(3)
_computing_data_collection STOE-X-AREA
_computing_structure_refinement 'SHELXL-97 (Sheldrick, 1997)'
_computing_structure_solution SIR97
_diffrn_ambient_temperature 193(2)
_diffrn_measured_fraction_theta_full 0.950
_diffrn_measured_fraction_theta_max 0.950
_diffrn_measurement_device_type STOE-IPDSII
_diffrn_radiation_monochromator graphite
_diffrn_radiation_source 'fine-focus sealed tube'
_diffrn_radiation_type MoK\a
_diffrn_radiation_wavelength 0.71069
_diffrn_reflns_av_R_equivalents 0.0622
_diffrn_reflns_av_sigmaI/netI 0.0354
_diffrn_reflns_limit_h_max 11
_diffrn_reflns_limit_h_min -11
_diffrn_reflns_limit_k_max 10
_diffrn_reflns_limit_k_min -10
_diffrn_reflns_limit_l_max 21
_diffrn_reflns_limit_l_min -21
_diffrn_reflns_number 10112
_diffrn_reflns_theta_full 25.66
_diffrn_reflns_theta_max 25.66
_diffrn_reflns_theta_min 2.14
_exptl_absorpt_coefficient_mu 0.224
_exptl_crystal_colour colourless
_exptl_crystal_density_diffrn 1.354
_exptl_crystal_density_method 'not measured'
_exptl_crystal_description prism
_exptl_crystal_F_000 624
_exptl_crystal_size_max 0.6
_exptl_crystal_size_mid 0.5
_exptl_crystal_size_min 0.5
_refine_diff_density_max 0.322
_refine_diff_density_min -0.305
_refine_diff_density_rms 0.052
_refine_ls_extinction_coef 0.062(4)
_refine_ls_extinction_expression Fc^*^=kFc[1+0.001xFc^2^\l^3^/sin(2\q)]^-1/4^
_refine_ls_extinction_method SHELXL
_refine_ls_goodness_of_fit_ref 1.062
_refine_ls_hydrogen_treatment mixed
_refine_ls_matrix_type full
_refine_ls_number_parameters 251
_refine_ls_number_reflns 2618
_refine_ls_number_restraints 0
_refine_ls_restrained_S_all 1.062
_refine_ls_R_factor_all 0.0391
_refine_ls_R_factor_gt 0.0371
_refine_ls_shift/su_max 0.001
_refine_ls_shift/su_mean 0.000
_refine_ls_structure_factor_coef Fsqd
_refine_ls_weighting_details 'calc w=1/[\s^2^(Fo^2^)+(0.0541P)^2^+0.5730P] where P=(Fo^2^+2Fc^2^)/3'
_refine_ls_weighting_scheme calc
_refine_ls_wR_factor_gt 0.1008
_refine_ls_wR_factor_ref 0.1024
_reflns_number_gt 2456
_reflns_number_total 2618
_reflns_threshold_expression >2sigma(I)
_cod_data_source_file 13065_2013_668_MOESM1_ESM.txt
_cod_data_source_block k125m
_cod_original_sg_symbol_H-M P21/c
_cod_database_code 1547209

loop_
_symmetry_equiv_pos_as_xyz
'x, y, z'
'-x, y+1/2, -z+1/2'
'-x, -y, -z'
'x, -y-1/2, z-1/2'

loop_
_atom_site_label
_atom_site_type_symbol
_atom_site_fract_x
_atom_site_fract_y
_atom_site_fract_z
_atom_site_U_iso_or_equiv
_atom_site_adp_type
_atom_site_occupancy
_atom_site_symmetry_multiplicity
_atom_site_calc_flag
_atom_site_refinement_flags
_atom_site_disorder_assembly
_atom_site_disorder_group
C1 C -0.06964(15) 0.37927(16) 0.78966(9) 0.0228(3) Uani 1 1 d . . .
C2 C -0.18246(14) 0.23911(16) 0.88410(8) 0.0213(3) Uani 1 1 d . . .
C4 C 0.04476(17) 0.1973(2) 0.96038(12) 0.0354(4) Uani 1 1 d . . .
C5 C -0.32689(14) 0.16213(17) 0.86545(9) 0.0221(3) Uani 1 1 d . . .
C6 C -0.36613(16) 0.04406(18) 0.91049(10) 0.0288(4) Uani 1 1 d . . .
C7 C -0.50083(17) -0.0187(2) 0.89344(11) 0.0349(4) Uani 1 1 d . . .
C8 C -0.59658(17) 0.0366(2) 0.83231(11) 0.0349(4) Uani 1 1 d . . .
C9 C -0.55775(18) 0.1524(2) 0.78698(11) 0.0358(4) Uani 1 1 d . . .
C10 C -0.42309(17) 0.21477(19) 0.80362(10) 0.0290(4) Uani 1 1 d . . .
C11 C -0.19281(14) 0.40531(17) 0.91525(9) 0.0219(3) Uani 1 1 d . . .
C12 C -0.25169(14) 0.43365(18) 0.98398(9) 0.0233(3) Uani 1 1 d . . .
C13 C -0.23035(16) 0.3307(2) 1.04543(9) 0.0286(4) Uani 1 1 d . . .
C14 C -0.27710(18) 0.3707(2) 1.11095(10) 0.0329(4) Uani 1 1 d . . .
C15 C -0.34636(17) 0.5101(2) 1.11613(10) 0.0344(4) Uani 1 1 d . . .
C16 C -0.37007(17) 0.6122(2) 1.05509(11) 0.0326(4) Uani 1 1 d . . .
C17 C -0.32354(15) 0.57418(19) 0.98958(10) 0.0270(3) Uani 1 1 d . . .
N1 N -0.12371(13) 0.25086(15) 0.81527(8) 0.0243(3) Uani 1 1 d . . .
N2 N -0.09079(14) 0.51458(15) 0.82340(8) 0.0279(3) Uani 1 1 d . . .
N3 N -0.15048(13) 0.52984(14) 0.88577(8) 0.0252(3) Uani 1 1 d . . .
S1 S 0.01610(4) 0.37904(4) 0.71653(2) 0.02953(17) Uani 1 1 d . . .
O1 O -0.09594(10) 0.14099(12) 0.93642(6) 0.0248(3) Uani 1 1 d . . .
H1 H -0.1041(19) 0.164(2) 0.7983(11) 0.029(5) Uiso 1 1 d . . .
H2 H -0.057(2) 0.607(2) 0.8071(11) 0.030(5) Uiso 1 1 d . . .
H6 H -0.301(2) 0.008(2) 0.9538(12) 0.034(5) Uiso 1 1 d . . .
H7 H -0.527(2) -0.095(3) 0.9254(12) 0.044(6) Uiso 1 1 d . . .
H8 H -0.688(2) -0.004(2) 0.8213(12) 0.045(6) Uiso 1 1 d . . .
H9 H -0.622(2) 0.193(3) 0.7442(12) 0.043(5) Uiso 1 1 d . . .
H10 H -0.3996(19) 0.296(2) 0.7725(11) 0.033(5) Uiso 1 1 d . . .
H13 H -0.180(2) 0.239(2) 1.0437(11) 0.032(5) Uiso 1 1 d . . .
H14 H -0.2583(19) 0.305(2) 1.1543(11) 0.031(5) Uiso 1 1 d . . .
H15 H -0.373(2) 0.539(2) 1.1631(13) 0.042(5) Uiso 1 1 d . . .
H16 H -0.421(2) 0.712(3) 1.0568(12) 0.040(5) Uiso 1 1 d . . .
H17 H -0.3430(18) 0.641(2) 0.9466(11) 0.026(4) Uiso 1 1 d . . .
H41 H 0.043(3) 0.307(3) 0.9752(15) 0.068(8) Uiso 1 1 d . . .
H42 H 0.085(3) 0.135(3) 1.0030(15) 0.056(7) Uiso 1 1 d . . .
H43 H 0.092(3) 0.193(3) 0.9170(16) 0.072(8) Uiso 1 1 d . . .

loop_
_atom_site_aniso_label
_atom_site_aniso_U_11
_atom_site_aniso_U_22
_atom_site_aniso_U_33
_atom_site_aniso_U_23
_atom_site_aniso_U_13
_atom_site_aniso_U_12
C1 0.0225(7) 0.0208(7) 0.0250(9) 0.0006(5) 0.0047(6) -0.0004(5)
C2 0.0223(7) 0.0199(7) 0.0224(8) 0.0014(5) 0.0062(6) 0.0008(5)
C4 0.0226(8) 0.0347(9) 0.0458(12) 0.0049(8) -0.0008(7) -0.0010(7)
C5 0.0233(7) 0.0197(7) 0.0245(9) -0.0037(5) 0.0074(6) -0.0004(5)
C6 0.0269(7) 0.0271(8) 0.0323(10) 0.0036(6) 0.0051(7) -0.0027(6)
C7 0.0320(8) 0.0306(8) 0.0437(11) 0.0008(7) 0.0114(7) -0.0086(7)
C8 0.0251(8) 0.0363(9) 0.0430(11) -0.0130(7) 0.0062(7) -0.0083(7)
C9 0.0304(8) 0.0421(9) 0.0314(11) -0.0069(7) -0.0025(7) 0.0004(7)
C10 0.0309(8) 0.0292(8) 0.0264(9) 0.0004(6) 0.0048(6) -0.0013(6)
C11 0.0197(6) 0.0213(7) 0.0243(8) -0.0012(6) 0.0032(5) -0.0007(5)
C12 0.0202(6) 0.0247(7) 0.0252(9) -0.0036(6) 0.0050(6) -0.0038(6)
C13 0.0304(8) 0.0276(8) 0.0286(10) -0.0011(6) 0.0079(6) 0.0008(7)
C14 0.0355(8) 0.0387(9) 0.0250(10) 0.0006(7) 0.0072(7) -0.0028(7)
C15 0.0325(8) 0.0442(10) 0.0287(10) -0.0094(7) 0.0114(7) -0.0036(7)
C16 0.0292(8) 0.0319(9) 0.0387(11) -0.0079(7) 0.0115(7) 0.0012(6)
C17 0.0233(7) 0.0276(8) 0.0305(9) -0.0014(7) 0.0063(6) -0.0015(6)
N1 0.0300(7) 0.0176(6) 0.0284(8) -0.0026(5) 0.0130(5) -0.0013(5)
N2 0.0378(7) 0.0199(6) 0.0304(8) -0.0009(5) 0.0173(6) -0.0031(5)
N3 0.0286(6) 0.0223(6) 0.0267(8) -0.0019(5) 0.0103(5) -0.0017(5)
S1 0.0394(3) 0.0213(2) 0.0331(3) -0.00147(14) 0.02012(19) -0.00296(14)
O1 0.0207(5) 0.0216(5) 0.0314(7) 0.0039(4) 0.0035(4) 0.0012(4)

loop_
_atom_type_symbol
_atom_type_description
_atom_type_scat_dispersion_real
_atom_type_scat_dispersion_imag
_atom_type_scat_source
C C 0.0033 0.0016 'International Tables Vol C Tables 4.2.6.8 and 6.1.1.4'
H H 0.0000 0.0000 'International Tables Vol C Tables 4.2.6.8 and 6.1.1.4'
N N 0.0061 0.0033 'International Tables Vol C Tables 4.2.6.8 and 6.1.1.4'
S S 0.1246 0.1234 'International Tables Vol C Tables 4.2.6.8 and 6.1.1.4'
O O 0.0106 0.0060 'International Tables Vol C Tables 4.2.6.8 and 6.1.1.4'

loop_
_geom_angle_atom_site_label_1
_geom_angle_atom_site_label_2
_geom_angle_atom_site_label_3
_geom_angle
_geom_angle_site_symmetry_1
_geom_angle_site_symmetry_3
N1 C1 N2 116.19(14) . .
N1 C1 S1 123.82(11) . .
N2 C1 S1 119.94(11) . .
O1 C2 N1 109.19(11) . .
O1 C2 C5 107.19(11) . .
N1 C2 C5 109.57(12) . .
O1 C2 C11 111.96(12) . .
N1 C2 C11 108.18(11) . .
C5 C2 C11 110.73(11) . .
C10 C5 C6 119.14(14) . .
C10 C5 C2 119.08(13) . .
C6 C5 C2 121.74(14) . .
C7 C6 C5 120.06(16) . .
C8 C7 C6 120.25(16) . .
C9 C8 C7 119.92(15) . .
C8 C9 C10 119.96(17) . .
C5 C10 C9 120.65(16) . .
N3 C11 C12 114.71(13) . .
N3 C11 C2 123.91(13) . .
C12 C11 C2 121.37(12) . .
C13 C12 C17 118.51(14) . .
C13 C12 C11 122.74(13) . .
C17 C12 C11 118.61(14) . .
C14 C13 C12 120.02(15) . .
C15 C14 C13 120.95(16) . .
C14 C15 C16 119.54(15) . .
C17 C16 C15 120.14(15) . .
C16 C17 C12 120.82(15) . .
C1 N1 C2 126.42(13) . .
C1 N2 N3 125.71(13) . .
C11 N3 N2 118.83(13) . .
C2 O1 C4 114.37(12) . .

loop_
_geom_bond_atom_site_label_1
_geom_bond_atom_site_label_2
_geom_bond_distance
_geom_bond_site_symmetry_2
C1 N1 1.3321(19) .
C1 N2 1.3358(19) .
C1 S1 1.6920(16) .
C2 O1 1.4075(17) .
C2 N1 1.4678(18) .
C2 C5 1.5229(19) .
C2 C11 1.5309(19) .
C4 O1 1.4308(18) .
C5 C10 1.381(2) .
C5 C6 1.391(2) .
C6 C7 1.389(2) .
C7 C8 1.378(3) .
C8 C9 1.379(3) .
C9 C10 1.387(2) .
C11 N3 1.2875(19) .
C11 C12 1.483(2) .
C12 C13 1.396(2) .
C12 C17 1.397(2) .
C13 C14 1.389(2) .
C14 C15 1.375(2) .
C15 C16 1.385(3) .
C16 C17 1.383(2) .
N2 N3 1.3688(18) .
